data_1526425
loop_
_publ_author_name
'Idemoto, Y.'
'Richardson, J.W.jr.'
'Hayakawa, Y.'
'Koura, N.'
'Loong, C.-K.'

_publ_section_title
;
 Oxygen-content dependence of crystal structure and Tc of (Nd0.675
 Ce0.325)2 (Ba0.664 Nd0.336)2 Cu3.00 Oy
;
_journal_name_full 'Physica C (Amsterdam)'
_journal_page_first 29
_journal_page_last 36
_journal_volume 329
_journal_year 2000
_chemical_formula_sum 'Ba1.328 Ce0.65 Cu3 Nd2.022 O8.75'
_chemical_name_systematic '(Nd0.675 Ce0.325)2 (Ba0.664 Nd0.336)2 Cu3 O8.75'
_space_group_IT_number 139
_symmetry_space_group_name_Hall '-I 4 2'
_symmetry_space_group_name_H-M 'I 4/m m m'
_cell_angle_alpha 90
_cell_angle_beta 90
_cell_angle_gamma 90
_cell_formula_units_Z 2
_cell_length_a 3.87173
_cell_length_b 3.87173
_cell_length_c 28.60475
_cell_volume 428.794
_citation_journal_id_ASTM PHYCE6
_cod_data_source_file Idemoto_PHYCE6_2000_407.cif
_cod_data_source_block Ba1.328Ce0.65Cu3Nd2.022O8.75
_cod_original_cell_volume 428.7936
_cod_database_code 1526425

loop_
_symmetry_equiv_pos_as_xyz
x,y,z
-y,x,z
-x,-y,z
y,-x,z
x,-y,-z
y,x,-z
-x,y,-z
-y,-x,-z
-x,-y,-z
y,-x,-z
x,y,-z
-y,x,-z
-x,y,z
-y,-x,z
x,-y,z
y,x,z
x+1/2,y+1/2,z+1/2
-y+1/2,x+1/2,z+1/2
-x+1/2,-y+1/2,z+1/2
y+1/2,-x+1/2,z+1/2
x+1/2,-y+1/2,-z+1/2
y+1/2,x+1/2,-z+1/2
-x+1/2,y+1/2,-z+1/2
-y+1/2,-x+1/2,-z+1/2
-x+1/2,-y+1/2,-z+1/2
y+1/2,-x+1/2,-z+1/2
x+1/2,y+1/2,-z+1/2
-y+1/2,x+1/2,-z+1/2
-x+1/2,y+1/2,z+1/2
-y+1/2,-x+1/2,z+1/2
x+1/2,-y+1/2,z+1/2
y+1/2,x+1/2,z+1/2

loop_
_atom_site_label
_atom_site_type_symbol
_atom_site_fract_x
_atom_site_fract_y
_atom_site_fract_z
_atom_site_occupancy
_atom_site_U_iso_or_equiv
Cu2 Cu+2 0 0 0.14235 1 0.0
Cu1 Cu+2 0.0522 0.0522 0 0.25 0.0
Nd1 Nd+3 0 0 0.42419 0.675 0.0
O2 O-2 0.0637 0.0637 0.06293 0.25 0.0
O1 O-2 0.0604 0.4401 0 0.094 0.0
O3 O-2 0 0.5 0.35226 1 0.0
O4 O-2 0 0.5 0.25 1 0.0
Ba1 Ba+2 0 0 0.29557 0.664 0.0
Nd2 Nd+3 0 0 0.29557 0.336 0.0
Ce1 Ce+3 0 0 0.42419 0.325 0.0
